data_7058036
loop_
_publ_author_name
'Kodama, Koichi'
'Kawamata, Ryuta'
'Hirose, Takuji'

_publ_section_title
;
 Synthesis and evaluation of chiral \b-amino acid-based
 low-molecular-weight organogelators possessing a methyl/trifluoromethyl
 side chain
;
_journal_issue 7
_journal_name_full 'New Journal of Chemistry'
_journal_page_first 2882
_journal_paper_doi 10.1039/C8NJ05668D
_journal_volume 43
_journal_year 2019
_chemical_formula_sum 'C11 H21 N O3'
_chemical_formula_weight 215.29
_space_group_crystal_system monoclinic
_space_group_IT_number 14
_space_group_name_Hall '-P 2ybc'
_space_group_name_H-M_alt 'P 1 21/c 1'
_symmetry_space_group_name_Hall '-P 2ybc'
_symmetry_space_group_name_H-M 'P 1 21/c 1'
_atom_sites_solution_hydrogens mixed
_audit_creation_method SHELXL-2013
_audit_update_record
;
2018-09-01 deposited with the CCDC.
2018-12-11 downloaded from the CCDC.
;
_cell_angle_alpha 90
_cell_angle_beta 98.963(3)
_cell_angle_gamma 90
_cell_formula_units_Z 4
_cell_length_a 26.831(6)
_cell_length_b 4.8360(10)
_cell_length_c 9.328(2)
_cell_measurement_reflns_used 2277
_cell_measurement_temperature 150(2)
_cell_measurement_theta_max 27.46
_cell_measurement_theta_min 3.07
_cell_volume 1195.6(4)
_computing_data_collection 'Bruker APEX2'
_computing_structure_refinement 'SHELXL-2013 (Sheldrick, 2013)'
_diffrn_ambient_temperature 150(2)
_diffrn_measured_fraction_theta_full 0.963
_diffrn_measured_fraction_theta_max 0.991
_diffrn_measurement_device_type 'Bruker APEX-II CCD'
_diffrn_measurement_method '\f and \w scans'
_diffrn_radiation_type MoK\a
_diffrn_radiation_wavelength 0.71073
_diffrn_reflns_av_R_equivalents 0.1122
_diffrn_reflns_av_unetI/netI 0.0909
_diffrn_reflns_Laue_measured_fraction_full 0.963
_diffrn_reflns_Laue_measured_fraction_max 0.991
_diffrn_reflns_limit_h_max 31
_diffrn_reflns_limit_h_min -31
_diffrn_reflns_limit_k_max 5
_diffrn_reflns_limit_k_min -5
_diffrn_reflns_limit_l_max 8
_diffrn_reflns_limit_l_min -11
_diffrn_reflns_number 5245
_diffrn_reflns_point_group_measured_fraction_full 0.963
_diffrn_reflns_point_group_measured_fraction_max 0.991
_diffrn_reflns_theta_full 25.242
_diffrn_reflns_theta_max 24.996
_diffrn_reflns_theta_min 1.537
_diffrn_source 'sealed tube'
_exptl_absorpt_coefficient_mu 0.086
_exptl_absorpt_correction_T_max 0.997
_exptl_absorpt_correction_T_min 0.877
_exptl_absorpt_correction_type multi-scan
_exptl_absorpt_process_details 'SADABS v2008/1 (Bruker, 2008)'
_exptl_crystal_colour colourless
_exptl_crystal_density_diffrn 1.196
_exptl_crystal_description needle
_exptl_crystal_F_000 472
_exptl_crystal_size_max 0.330
_exptl_crystal_size_mid 0.080
_exptl_crystal_size_min 0.030
_refine_diff_density_max 0.268
_refine_diff_density_min -0.255
_refine_diff_density_rms 0.055
_refine_ls_extinction_method none
_refine_ls_goodness_of_fit_ref 1.009
_refine_ls_hydrogen_treatment mixed
_refine_ls_matrix_type full
_refine_ls_number_parameters 145
_refine_ls_number_reflns 2084
_refine_ls_number_restraints 0
_refine_ls_restrained_S_all 1.009
_refine_ls_R_factor_all 0.0617
_refine_ls_R_factor_gt 0.0465
_refine_ls_shift/su_max 0.001
_refine_ls_shift/su_mean 0.000
_refine_ls_structure_factor_coef Fsqd
_refine_ls_weighting_details 'w=1/[\s^2^(Fo^2^)+(0.0750P)^2^] where P=(Fo^2^+2Fc^2^)/3'
_refine_ls_weighting_scheme calc
_refine_ls_wR_factor_gt 0.1241
_refine_ls_wR_factor_ref 0.1325
_reflns_Friedel_coverage 0.000
_reflns_number_gt 1618
_reflns_number_total 2084
_reflns_threshold_expression 'I > 2\s(I)'
_cod_data_source_file c8nj05668d2.cif
_cod_data_source_block C6-beta-alanine-needle
_cod_depositor_comments 'Adding full bibliography for 7058036--7058038.cif.'
_cod_original_cell_volume 1195.5(4)
_cod_database_code 7058036
_shelx_space_group_comment
;
The symmetry employed for this shelxl refinement is uniquely defined
by the following loop, which should always be used as a source of
symmetry information in preference to the above space-group names.
They are only intended as comments.
;
_shelx_estimated_absorpt_t_min 0.972
_shelx_estimated_absorpt_t_max 0.997
_shelxl_version_number 2013-4

loop_
_space_group_symop_operation_xyz
'x, y, z'
'-x, y+1/2, -z+1/2'
'-x, -y, -z'
'x, -y-1/2, z-1/2'

loop_
_atom_site_label
_atom_site_type_symbol
_atom_site_fract_x
_atom_site_fract_y
_atom_site_fract_z
_atom_site_U_iso_or_equiv
_atom_site_adp_type
_atom_site_occupancy
_atom_site_site_symmetry_order
_atom_site_calc_flag
_atom_site_refinement_flags_posn
_atom_site_refinement_flags_adp
O1 O 0.99137(4) 0.7917(3) 0.11473(13) 0.0242(3) Uani 1 1 d . .
O2 O 0.81774(4) 0.1818(3) 0.38320(13) 0.0262(4) Uani 1 1 d . .
O3 O 0.94713(4) 0.4047(3) 0.05639(13) 0.0240(4) Uani 1 1 d . .
N1 N 0.84734(5) 0.6079(3) 0.34757(15) 0.0201(4) Uani 1 1 d . .
C1 C 0.81772(6) 0.4328(4) 0.40791(18) 0.0183(4) Uani 1 1 d . .
C2 C 0.73418(7) 0.4349(4) 0.5064(2) 0.0255(5) Uani 1 1 d . .
H1 H 0.7370 0.2317 0.5182 0.031 Uiso 1 1 calc R U
H2 H 0.7142 0.4731 0.4100 0.031 Uiso 1 1 calc R U
C3 C 0.78661(7) 0.5578(4) 0.51293(19) 0.0225(4) Uani 1 1 d . .
H3 H 0.7832 0.7587 0.4934 0.027 Uiso 1 1 calc R U
H4 H 0.8051 0.5348 0.6127 0.027 Uiso 1 1 calc R U
C4 C 0.62795(7) 0.5541(4) 0.7449(2) 0.0305(5) Uani 1 1 d . .
H5 H 0.6490 0.5131 0.8394 0.037 Uiso 1 1 calc R U
H6 H 0.6257 0.7577 0.7346 0.037 Uiso 1 1 calc R U
C5 C 0.91841(6) 0.7235(3) 0.22237(17) 0.0205(4) Uani 1 1 d . .
H7 H 0.9005 0.8898 0.1792 0.025 Uiso 1 1 calc R U
H8 H 0.9383 0.7776 0.3166 0.025 Uiso 1 1 calc R U
C6 C 0.87998(6) 0.5068(4) 0.24829(18) 0.0205(4) Uani 1 1 d . .
H9 H 0.8592 0.4566 0.1547 0.025 Uiso 1 1 calc R U
H10 H 0.8977 0.3383 0.2892 0.025 Uiso 1 1 calc R U
C7 C 0.95362(6) 0.6219(3) 0.12350(17) 0.0175(4) Uani 1 1 d . .
C8 C 0.65417(7) 0.4386(4) 0.6241(2) 0.0294(5) Uani 1 1 d . .
H11 H 0.6564 0.2350 0.6342 0.035 Uiso 1 1 calc R U
H12 H 0.6333 0.4802 0.5295 0.035 Uiso 1 1 calc R U
C9 C 0.70678(7) 0.5533(4) 0.6239(2) 0.0260(5) Uani 1 1 d . .
H13 H 0.7273 0.5164 0.7197 0.031 Uiso 1 1 calc R U
H14 H 0.7044 0.7565 0.6115 0.031 Uiso 1 1 calc R U
C10 C 0.57535(7) 0.4397(5) 0.7462(2) 0.0373(5) Uani 1 1 d . .
H15 H 0.5774 0.2357 0.7533 0.045 Uiso 1 1 calc R U
H16 H 0.5540 0.4862 0.6530 0.045 Uiso 1 1 calc R U
C11 C 0.55022(8) 0.5498(5) 0.8702(2) 0.0437(6) Uani 1 1 d . .
H17 H 0.5714 0.5076 0.9630 0.066 Uiso 1 1 calc R U
H18 H 0.5171 0.4621 0.8672 0.066 Uiso 1 1 calc R U
H19 H 0.5459 0.7504 0.8603 0.066 Uiso 1 1 calc R U
H20 H 0.8441(7) 0.788(4) 0.357(2) 0.024(5) Uiso 1 1 d . .
H21 H 1.0125(10) 0.720(5) 0.044(3) 0.067(8) Uiso 1 1 d . .

loop_
_atom_site_aniso_label
_atom_site_aniso_U_11
_atom_site_aniso_U_22
_atom_site_aniso_U_33
_atom_site_aniso_U_23
_atom_site_aniso_U_13
_atom_site_aniso_U_12
O1 0.0219(6) 0.0290(7) 0.0247(7) -0.0048(5) 0.0126(5) -0.0046(6)
O2 0.0290(7) 0.0214(8) 0.0312(7) -0.0014(6) 0.0139(6) -0.0006(6)
O3 0.0224(7) 0.0292(7) 0.0229(7) -0.0066(5) 0.0113(5) -0.0018(6)
N1 0.0226(8) 0.0191(9) 0.0213(8) -0.0013(6) 0.0120(6) -0.0009(6)
C1 0.0157(8) 0.0219(10) 0.0171(8) 0.0001(7) 0.0017(7) -0.0004(7)
C2 0.0213(9) 0.0304(11) 0.0264(10) -0.0020(8) 0.0088(8) -0.0027(8)
C3 0.0238(9) 0.0248(10) 0.0211(9) -0.0006(8) 0.0103(8) -0.0027(8)
C4 0.0231(10) 0.0400(12) 0.0311(11) 0.0016(9) 0.0128(9) 0.0008(9)
C5 0.0201(9) 0.0238(10) 0.0190(9) -0.0035(7) 0.0070(7) -0.0007(8)
C6 0.0197(9) 0.0240(10) 0.0197(9) -0.0030(7) 0.0098(7) 0.0007(7)
C7 0.0167(8) 0.0207(10) 0.0153(9) 0.0030(7) 0.0035(7) 0.0012(7)
C8 0.0214(10) 0.0366(11) 0.0324(11) -0.0009(9) 0.0115(8) -0.0017(9)
C9 0.0220(10) 0.0319(11) 0.0263(10) -0.0007(8) 0.0109(8) -0.0019(8)
C10 0.0262(11) 0.0507(14) 0.0387(12) -0.0010(10) 0.0165(9) -0.0018(10)
C11 0.0283(11) 0.0656(16) 0.0416(13) 0.0032(11) 0.0193(10) 0.0040(11)

loop_
_atom_type_symbol
_atom_type_description
_atom_type_scat_dispersion_real
_atom_type_scat_dispersion_imag
_atom_type_scat_source
C C 0.0033 0.0016 'International Tables Vol C Tables 4.2.6.8 and 6.1.1.4'
H H 0.0000 0.0000 'International Tables Vol C Tables 4.2.6.8 and 6.1.1.4'
N N 0.0061 0.0033 'International Tables Vol C Tables 4.2.6.8 and 6.1.1.4'
O O 0.0106 0.0060 'International Tables Vol C Tables 4.2.6.8 and 6.1.1.4'

loop_
_geom_angle_atom_site_label_1
_geom_angle_atom_site_label_2
_geom_angle_atom_site_label_3
_geom_angle
C7 O1 H21 110.4(14)
C1 N1 C6 120.60(15)
C1 N1 H20 120.3(12)
C6 N1 H20 118.5(12)
O2 C1 N1 121.56(15)
O2 C1 C3 122.09(15)
N1 C1 C3 116.28(15)
C3 C2 C9 111.79(15)
C3 C2 H1 109.3
C9 C2 H1 109.3
C3 C2 H2 109.3
C9 C2 H2 109.3
H1 C2 H2 107.9
C1 C3 C2 114.79(14)
C1 C3 H3 108.6
C2 C3 H3 108.6
C1 C3 H4 108.6
C2 C3 H4 108.6
H3 C3 H4 107.5
C10 C4 C8 114.16(17)
C10 C4 H5 108.7
C8 C4 H5 108.7
C10 C4 H6 108.7
C8 C4 H6 108.7
H5 C4 H6 107.6
C7 C5 C6 112.37(14)
C7 C5 H7 109.1
C6 C5 H7 109.1
C7 C5 H8 109.1
C6 C5 H8 109.1
H7 C5 H8 107.9
N1 C6 C5 111.17(14)
N1 C6 H9 109.4
C5 C6 H9 109.4
N1 C6 H10 109.4
C5 C6 H10 109.4
H9 C6 H10 108.0
O3 C7 O1 123.66(14)
O3 C7 C5 122.87(15)
O1 C7 C5 113.46(14)
C9 C8 C4 113.82(16)
C9 C8 H11 108.8
C4 C8 H11 108.8
C9 C8 H12 108.8
C4 C8 H12 108.8
H11 C8 H12 107.7
C8 C9 C2 114.64(16)
C8 C9 H13 108.6
C2 C9 H13 108.6
C8 C9 H14 108.6
C2 C9 H14 108.6
H13 C9 H14 107.6
C4 C10 C11 113.64(18)
C4 C10 H15 108.8
C11 C10 H15 108.8
C4 C10 H16 108.8
C11 C10 H16 108.8
H15 C10 H16 107.7
C10 C11 H17 109.5
C10 C11 H18 109.5
H17 C11 H18 109.5
C10 C11 H19 109.5
H17 C11 H19 109.5
H18 C11 H19 109.5

loop_
_geom_bond_atom_site_label_1
_geom_bond_atom_site_label_2
_geom_bond_distance
O1 C7 1.316(2)
O1 H21 1.00(3)
O2 C1 1.235(2)
O3 C7 1.222(2)
N1 C1 1.343(2)
N1 C6 1.455(2)
N1 H20 0.88(2)
C1 C3 1.509(2)
C2 C3 1.520(2)
C2 C9 1.524(2)
C2 H1 0.9900
C2 H2 0.9900
C3 H3 0.9900
C3 H4 0.9900
C4 C10 1.518(3)
C4 C8 1.524(2)
C4 H5 0.9900
C4 H6 0.9900
C5 C7 1.502(2)
C5 C6 1.516(2)
C5 H7 0.9900
C5 H8 0.9900
C6 H9 0.9900
C6 H10 0.9900
C8 C9 1.517(3)
C8 H11 0.9900
C8 H12 0.9900
C9 H13 0.9900
C9 H14 0.9900
C10 C11 1.523(3)
C10 H15 0.9900
C10 H16 0.9900
C11 H17 0.9800
C11 H18 0.9800
C11 H19 0.9800

loop_
_geom_torsion_atom_site_label_1
_geom_torsion_atom_site_label_2
_geom_torsion_atom_site_label_3
_geom_torsion_atom_site_label_4
_geom_torsion
C6 N1 C1 O2 1.1(3)
C6 N1 C1 C3 178.12(15)
O2 C1 C3 C2 -40.2(2)
N1 C1 C3 C2 142.82(16)
C9 C2 C3 C1 175.06(15)
C1 N1 C6 C5 -166.44(15)
C7 C5 C6 N1 178.36(14)
C6 C5 C7 O3 9.6(2)
C6 C5 C7 O1 -171.43(14)
C10 C4 C8 C9 -179.82(17)
C4 C8 C9 C2 178.49(16)
C3 C2 C9 C8 -179.77(16)
C8 C4 C10 C11 178.15(17)
